data_1511178
loop_
_publ_author_name
'Kuz'ma, Yu.B.'
'Gladyshevskii, E.I.'
'Marko, M.A.'

_publ_section_title
;
 The X-ray study of Nb-Ge-B and Ta-Ge-B systems
;
_journal_name_full
;
Dopovidi Akademii Nauk Ukrains'koi RSR, Seriya A: Fiziko-Matematichni Ta
 Tekhnichni Nauki
;
_journal_page_first 555
_journal_page_last 558
_journal_volume 38
_journal_year 1976
_chemical_formula_sum 'B Ge2 Ta5'
_chemical_name_systematic 'Ge2 Ta5 B'
_space_group_IT_number 140
_symmetry_space_group_name_Hall '-I 4 2c'
_symmetry_space_group_name_H-M 'I 4/m c m'
_cell_angle_alpha 90
_cell_angle_beta 90
_cell_angle_gamma 90
_cell_formula_units_Z 4
_cell_length_a 6.32
_cell_length_b 6.32
_cell_length_c 11.51
_cell_volume 459.737
_citation_journal_id_ASTM DNUNDU
_cod_data_source_file boron0-1_284.cif
_cod_data_source_block B1Ge2Ta5
_cod_original_cell_volume 459.7371
_cod_original_formula_sum 'B1 Ge2 Ta5'
_cod_database_code 1511178

loop_
_symmetry_equiv_pos_as_xyz
x,y,z
-y,x,z
-x,-y,z
y,-x,z
x,-y,-z+1/2
y,x,-z+1/2
-x,y,-z+1/2
-y,-x,-z+1/2
-x,-y,-z
y,-x,-z
x,y,-z
-y,x,-z
-x,y,z-1/2
-y,-x,z-1/2
x,-y,z-1/2
y,x,z-1/2
x+1/2,y+1/2,z+1/2
-y+1/2,x+1/2,z+1/2
-x+1/2,-y+1/2,z+1/2
y+1/2,-x+1/2,z+1/2
x+1/2,-y+1/2,-z+1
y+1/2,x+1/2,-z+1
-x+1/2,y+1/2,-z+1
-y+1/2,-x+1/2,-z+1
-x+1/2,-y+1/2,-z+1/2
y+1/2,-x+1/2,-z+1/2
x+1/2,y+1/2,-z+1/2
-y+1/2,x+1/2,-z+1/2
-x+1/2,y+1/2,z
-y+1/2,-x+1/2,z
x+1/2,-y+1/2,z
y+1/2,x+1/2,z

loop_
_atom_site_label
_atom_site_type_symbol
_atom_site_fract_x
_atom_site_fract_y
_atom_site_fract_z
_atom_site_occupancy
_atom_site_U_iso_or_equiv
B1 B 0 0 0.25 0.333 0.0
Ge2 Ge 0.375 0.875 0 0.667 0.0
B2 B 0.375 0.875 0 0.333 0.0
Ta2 Ta 0.19 0.69 0.15 1 0.0
Ta1 Ta 0 0 0 1 0.0
Ge1 Ge 0 0 0.25 0.667 0.0
